data_4032593
loop_
_publ_author_name
'Figliola, Carlotta'
'Robertson, Katherine N.'
'Greening, Sarah'
'Thompson, Alison'

_publ_section_title
;
 Asymmetric Dipyrrin and F-BODIPYs Conjugated to Terminal Alkynes and
 Alkenes.
;
_journal_issue 13
_journal_name_full 'The Journal of organic chemistry'
_journal_page_first 7059
_journal_page_last 7064
_journal_paper_doi 10.1021/acs.joc.7b01129
_journal_volume 82
_journal_year 2017
_chemical_formula_moiety 'C17 H25 N2, Br '
_chemical_formula_sum 'C17 H25 Br N2'
_chemical_formula_weight 337.30
_space_group_IT_number 14
_symmetry_cell_setting monoclinic
_symmetry_Int_Tables_number 14
_symmetry_space_group_name_Hall '-P 2yab'
_symmetry_space_group_name_H-M 'P 1 21/a 1'
_cell_angle_alpha 90.0000
_cell_angle_beta 118.248(2)
_cell_angle_gamma 90.0000
_cell_formula_units_Z 4
_cell_length_a 8.7480(6)
_cell_length_b 24.2410(13)
_cell_length_c 9.1766(6)
_cell_measurement_reflns_used 4250
_cell_measurement_temperature 297.1
_cell_measurement_theta_max 72.1
_cell_measurement_theta_min 3.1
_cell_volume 1714.24(19)
_computing_cell_refinement PROCESS
_computing_data_collection PROCESS
_computing_data_reduction CrystalStructure
_computing_publication_material 'CrystalStructure 3.8'
_computing_structure_refinement CRYSTALS
_computing_structure_solution SHELXS97
_diffrn_ambient_temperature 297(1)
_diffrn_detector_area_resol_mean 10.00
_diffrn_measured_fraction_theta_full 0.986
_diffrn_measured_fraction_theta_max 0.618
_diffrn_measurement_device_type 'Rigaku RAXIS-UNKNOWN'
_diffrn_measurement_method \w
_diffrn_radiation_type 'Mo K\a'
_diffrn_radiation_wavelength 0.71070
_diffrn_reflns_av_R_equivalents 0.053
_diffrn_reflns_limit_h_max 12
_diffrn_reflns_limit_h_min -12
_diffrn_reflns_limit_k_max 34
_diffrn_reflns_limit_k_min -34
_diffrn_reflns_limit_l_max 13
_diffrn_reflns_limit_l_min -13
_diffrn_reflns_number 57111
_diffrn_reflns_theta_full 30.25
_diffrn_reflns_theta_max 30.25
_exptl_absorpt_coefficient_mu 2.399
_exptl_absorpt_correction_T_max 0.845
_exptl_absorpt_correction_T_min 0.568
_exptl_absorpt_correction_type multi-scan
_exptl_absorpt_process_details
;
    Higashi, T. (1995). Program for Absorption Correction.
    Rigaku Corporation, Tokyo, Japan.
;
_exptl_crystal_colour orange
_exptl_crystal_density_diffrn 1.307
_exptl_crystal_density_method 'not measured'
_exptl_crystal_description feathers
_exptl_crystal_F_000 704.00
_exptl_crystal_size_max 0.26
_exptl_crystal_size_mid 0.13
_exptl_crystal_size_min 0.07
_refine_diff_density_max 0.52
_refine_diff_density_min -0.39
_refine_ls_extinction_method none
_refine_ls_goodness_of_fit_ref 1.063
_refine_ls_hydrogen_treatment mixed
_refine_ls_number_parameters 219
_refine_ls_number_reflns 2226
_refine_ls_R_factor_gt 0.0492
_refine_ls_shift/su_max 0.0000
_refine_ls_structure_factor_coef F
_refine_ls_weighting_details
;
    Chebychev polynomial with 3 parameters (Carruthers & Watkin, 1979)
    9.0990    2.0690    6.9643
;
_refine_ls_weighting_scheme calc
_refine_ls_wR_factor_ref 0.0600
_reflns_number_gt 2226
_reflns_number_total 5038
_reflns_threshold_expression F^2^>2.0\s(F^2^)
_cod_data_source_file jo7b01129_si_001.cif
_cod_data_source_block 1HBr_TSC
_cod_depositor_comments 'Adding full bibliography for 4032593--4032594.cif.'
_cod_original_formula_sum 'C17 H25 Br N2 '
_cod_database_code 4032593

loop_
_symmetry_equiv_pos_site_id
_symmetry_equiv_pos_as_xyz
1 +X,+Y,+Z
2 1/2-X,1/2+Y,-Z
3 -X,-Y,-Z
4 1/2+X,1/2-Y,+Z

loop_
_atom_site_label
_atom_site_type_symbol
_atom_site_fract_x
_atom_site_fract_y
_atom_site_fract_z
_atom_site_U_iso_or_equiv
_atom_site_adp_type
_atom_site_occupancy
_atom_site_symmetry_multiplicity
_atom_site_calc_flag
_atom_site_refinement_flags
Br(1) Br 0.01054(6) 0.13316(2) -0.17159(5) 0.08902(14) Uani 1.00 1 d .
N(1) N 0.3223(3) 0.19988(12) 0.1423(3) 0.0576(7) Uani 1.00 1 d .
N(2) N 0.3381(3) 0.06559(12) 0.1252(3) 0.0593(7) Uani 1.00 1 d .
C(1) C 0.2956(4) 0.25444(16) 0.1403(4) 0.0617(9) Uani 1.00 1 d .
C(2) C 0.4214(5) 0.27745(16) 0.2897(4) 0.0625(10) Uani 1.00 1 d .
C(3) C 0.5286(4) 0.23472(15) 0.3832(4) 0.0573(9) Uani 1.00 1 d .
C(4) C 0.4653(4) 0.18485(14) 0.2910(4) 0.0526(8) Uani 1.00 1 d .
C(5) C 0.5353(4) 0.13267(14) 0.3394(4) 0.0533(8) Uani 1.00 1 d .
C(6) C 0.4870(4) 0.08022(15) 0.2692(4) 0.0560(8) Uani 1.00 1 d .
C(7) C 0.5820(5) 0.03121(17) 0.3328(5) 0.0833(11) Uani 1.00 1 d .
C(8) C 0.4903(6) -0.0114(2) 0.2247(8) 0.1225(17) Uani 1.00 1 d .
C(9) C 0.3374(5) 0.01162(17) 0.0981(5) 0.0789(11) Uani 1.00 1 d .
C(10) C 0.1533(6) 0.28251(19) -0.0056(5) 0.0828(12) Uani 1.00 1 d .
C(11) C 0.4360(5) 0.33749(17) 0.3351(5) 0.0722(12) Uani 1.00 1 d .
C(12) C 0.5655(6) 0.3669(2) 0.3010(7) 0.0868(14) Uani 1.00 1 d .
C(13) C 0.6811(5) 0.23977(18) 0.5515(5) 0.0780(12) Uani 1.00 1 d .
C(14) C 0.7507(7) 0.0256(2) 0.4898(8) 0.1261(17) Uani 1.00 1 d .
C(17) C 0.1947(6) -0.0167(2) -0.0463(6) 0.0949(15) Uani 1.00 1 d .
C(151) C 0.5605(17) -0.0660(3) 0.2080(16) 0.072(2) Uani 0.50 1 d P
C(152) C 0.4955(13) -0.0754(5) 0.2952(14) 0.083(3) Uani 0.50 1 d P
C(161) C 0.5160(12) -0.1074(4) 0.3125(11) 0.068(2) Uani 0.50 1 d P
C(162) C 0.598(2) -0.0915(6) 0.2179(19) 0.114(5) Uani 0.50 1 d P
H(1) H 0.6365 0.1324 0.4403 0.061 Uiso 1.00 1 c R
H(2) H 0.1960 0.2941 -0.0797 0.088 Uiso 1.00 1 c R
H(3) H 0.1156 0.3141 0.0318 0.088 Uiso 1.00 1 c R
H(4) H 0.0575 0.2577 -0.0621 0.088 Uiso 1.00 1 c R
H(5) H 0.3235 0.3549 0.2733 0.085 Uiso 1.00 1 c R
H(6) H 0.4704 0.3410 0.4518 0.085 Uiso 1.00 1 c R
H(7) H 0.6779 0.3653 0.3967 0.100 Uiso 1.00 1 c R
H(8) H 0.5310 0.4047 0.2745 0.100 Uiso 1.00 1 c R
H(9) H 0.5704 0.3496 0.2092 0.100 Uiso 1.00 1 c R
H(10) H 0.7831 0.2470 0.5405 0.081 Uiso 1.00 1 c R
H(11) H 0.6959 0.2059 0.6112 0.081 Uiso 1.00 1 c R
H(12) H 0.6631 0.2695 0.6108 0.081 Uiso 1.00 1 c R
H(13) H 0.8475 0.0309 0.4691 0.113 Uiso 1.00 1 c R
H(14) H 0.7563 -0.0107 0.5340 0.113 Uiso 1.00 1 c R
H(15) H 0.7545 0.0527 0.5679 0.113 Uiso 1.00 1 c R
H(16) H 0.5660 -0.0890 0.4260 0.094 Uiso 1.00 1 c R
H(17) H 0.4190 -0.1080 0.2870 0.116 Uiso 1.00 1 c R
H(18) H 0.6010 -0.1130 0.2640 0.158 Uiso 1.00 1 c R
H(19) H 0.7150 -0.0750 0.2840 0.104 Uiso 1.00 1 c R
H(20) H 0.4910 -0.0830 0.0860 0.128 Uiso 1.00 1 c R
H(21) H 0.1085 -0.0285 -0.0164 0.099 Uiso 1.00 1 c R
H(22) H 0.2396 -0.0482 -0.0769 0.099 Uiso 1.00 1 c R
H(23) H 0.1432 0.0084 -0.1381 0.099 Uiso 1.00 1 c R
H(24) H 0.2644 0.1790 0.0684 0.064 Uiso 1.00 1 c R
H(25) H 0.2629 0.0864 0.0670 0.066 Uiso 1.00 1 c R

loop_
_atom_site_aniso_label
_atom_site_aniso_U_11
_atom_site_aniso_U_22
_atom_site_aniso_U_33
_atom_site_aniso_U_12
_atom_site_aniso_U_13
_atom_site_aniso_U_23
Br(1) 0.0744(2) 0.0798(3) 0.0642(2) 0.0014(2) -0.00713(18) 0.0011(2)
N(1) 0.0556(15) 0.0528(15) 0.0508(14) -0.0024(12) 0.0138(12) 0.0014(12)
N(2) 0.0567(15) 0.0506(16) 0.0574(15) 0.0020(12) 0.0160(13) 0.0022(12)
C(1) 0.0611(19) 0.058(2) 0.0555(18) 0.0061(15) 0.0187(15) 0.0086(15)
C(2) 0.063(2) 0.053(2) 0.064(2) 0.0026(15) 0.0237(17) 0.0006(16)
C(3) 0.0582(19) 0.0497(17) 0.0544(17) 0.0011(14) 0.0189(14) -0.0011(14)
C(4) 0.0508(16) 0.0480(17) 0.0511(16) -0.0016(13) 0.0178(13) 0.0020(13)
C(5) 0.0499(17) 0.0486(16) 0.0541(17) -0.0020(14) 0.0187(14) 0.0031(14)
C(6) 0.0522(18) 0.0486(17) 0.0566(17) -0.0027(13) 0.0170(14) 0.0001(14)
C(7) 0.069(2) 0.0485(19) 0.087(2) 0.0047(17) -0.0001(19) 0.0008(19)
C(8) 0.090(3) 0.051(2) 0.139(4) 0.009(2) -0.017(3) -0.015(2)
C(9) 0.069(2) 0.055(2) 0.080(2) -0.0040(17) 0.009(2) -0.0058(18)
C(10) 0.080(2) 0.070(2) 0.070(2) 0.021(2) 0.013(2) 0.0108(19)
C(11) 0.072(2) 0.059(2) 0.081(2) 0.0053(18) 0.032(2) -0.0022(19)
C(12) 0.080(2) 0.068(2) 0.103(3) 0.001(2) 0.035(2) -0.003(2)
C(13) 0.079(2) 0.062(2) 0.062(2) 0.0051(19) 0.0078(18) -0.0056(17)
C(14) 0.086(3) 0.064(2) 0.131(4) 0.016(2) -0.028(2) -0.011(2)
C(17) 0.083(2) 0.070(2) 0.094(3) -0.009(2) 0.010(2) -0.016(2)
C(151) 0.103(7) 0.029(3) 0.085(6) 0.018(4) 0.044(5) 0.002(4)
C(152) 0.084(6) 0.066(7) 0.081(6) -0.003(5) 0.025(5) 0.003(5)
C(161) 0.084(5) 0.041(4) 0.072(5) -0.001(4) 0.032(4) 0.009(4)
C(162) 0.118(11) 0.108(11) 0.122(11) -0.029(9) 0.063(9) -0.043(10)

loop_
_atom_type_symbol
_atom_type_description
_atom_type_scat_dispersion_real
_atom_type_scat_dispersion_imag
_atom_type_scat_source
C C 0.003 0.002
;
International Tables for Crystallography
(1992, Vol. C, Tables 4.2.6.8 and 6.1.1.4)
;
H H 0.000 0.000
;
International Tables for Crystallography
(1992, Vol. C, Table 6.1.1.4)
;
Br Br -0.290 2.459
;
International Tables for Crystallography
(1992, Vol. C, Tables 4.2.6.8 and 6.1.1.4)
;
N N 0.006 0.003
;
International Tables for Crystallography
(1992, Vol. C, Tables 4.2.6.8 and 6.1.1.4)
;

loop_
_geom_angle_atom_site_label_1
_geom_angle_atom_site_label_2
_geom_angle_atom_site_label_3
_geom_angle
_geom_angle_publ_flag
C(1) N(1) C(4) 109.9(2) yes
C(6) N(2) C(9) 110.3(2) yes
N(1) C(1) C(2) 109.1(2) yes
N(1) C(1) C(10) 121.8(3) yes
C(2) C(1) C(10) 129.0(3) yes
C(1) C(2) C(3) 107.1(3) yes
C(1) C(2) C(11) 125.4(3) yes
C(3) C(2) C(11) 127.4(3) yes
C(2) C(3) C(4) 107.9(2) yes
C(2) C(3) C(13) 126.1(3) yes
C(4) C(3) C(13) 126.0(3) yes
N(1) C(4) C(3) 106.0(2) yes
N(1) C(4) C(5) 127.5(2) yes
C(3) C(4) C(5) 126.5(2) yes
C(4) C(5) C(6) 133.8(2) yes
N(2) C(6) C(5) 127.7(2) yes
N(2) C(6) C(7) 106.4(3) yes
C(5) C(6) C(7) 125.9(2) yes
C(6) C(7) C(8) 107.6(3) yes
C(6) C(7) C(14) 126.3(3) yes
C(8) C(7) C(14) 126.1(4) yes
C(7) C(8) C(9) 107.3(4) yes
C(7) C(8) C(151) 127.0(5) yes
C(7) C(8) C(152) 120.7(5) yes
C(9) C(8) C(151) 122.8(6) yes
C(9) C(8) C(152) 121.9(5) yes
N(2) C(9) C(8) 108.5(3) yes
N(2) C(9) C(17) 123.1(3) yes
C(8) C(9) C(17) 128.4(4) yes
C(2) C(11) C(12) 112.3(4) yes
C(8) C(151) C(161) 105.8(12) yes
C(8) C(152) C(162) 88.3(10) yes
C(1) N(1) H(24) 124.9 no
C(4) N(1) H(24) 125.2 no
C(6) N(2) H(25) 125.2 no
C(9) N(2) H(25) 124.5 no
C(4) C(5) H(1) 113.2 no
C(6) C(5) H(1) 113.0 no
C(1) C(10) H(2) 109.3 no
C(1) C(10) H(3) 109.0 no
C(1) C(10) H(4) 110.1 no
H(2) C(10) H(3) 109.5 no
H(2) C(10) H(4) 109.5 no
H(3) C(10) H(4) 109.5 no
C(2) C(11) H(5) 109.3 no
C(2) C(11) H(6) 109.4 no
C(12) C(11) H(5) 109.3 no
C(12) C(11) H(6) 108.7 no
H(5) C(11) H(6) 107.8 no
C(11) C(12) H(7) 109.8 no
C(11) C(12) H(8) 109.4 no
C(11) C(12) H(9) 109.2 no
H(7) C(12) H(8) 109.5 no
H(7) C(12) H(9) 109.5 no
H(8) C(12) H(9) 109.5 no
C(3) C(13) H(10) 109.0 no
C(3) C(13) H(11) 109.5 no
C(3) C(13) H(12) 110.0 no
H(10) C(13) H(11) 109.5 no
H(10) C(13) H(12) 109.5 no
H(11) C(13) H(12) 109.5 no
C(7) C(14) H(13) 110.9 no
C(7) C(14) H(14) 108.5 no
C(7) C(14) H(15) 109.0 no
H(13) C(14) H(14) 109.5 no
H(13) C(14) H(15) 109.5 no
H(14) C(14) H(15) 109.5 no
C(9) C(17) H(21) 108.9 no
C(9) C(17) H(22) 109.8 no
C(9) C(17) H(23) 109.7 no
H(21) C(17) H(22) 109.5 no
H(21) C(17) H(23) 109.5 no
H(22) C(17) H(23) 109.5 no
C(8) C(151) H(19) 120.0 no
C(8) C(151) H(20) 112.9 no
C(161) C(151) H(19) 93.7 no
C(161) C(151) H(20) 102.2 no
H(19) C(151) H(20) 117.3 no
C(8) C(152) H(16) 126.4 no
C(8) C(152) H(17) 142.8 no
C(162) C(152) H(16) 107.2 no
C(162) C(152) H(17) 107.3 no
H(16) C(152) H(17) 81.9 no
C(151) C(161) H(16) 103.6 no
C(151) C(161) H(17) 112.8 no
C(151) C(161) H(18) 52.0 no
H(16) C(161) H(17) 101.4 no
H(16) C(161) H(18) 116.5 no
H(17) C(161) H(18) 141.2 no
C(152) C(162) H(18) 74.9 no
C(152) C(162) H(19) 107.0 no
C(152) C(162) H(20) 94.6 no
H(18) C(162) H(19) 102.2 no
H(18) C(162) H(20) 125.3 no
H(19) C(162) H(20) 131.7 no

loop_
_geom_bond_atom_site_label_1
_geom_bond_atom_site_label_2
_geom_bond_distance
_geom_bond_publ_flag
N(1) C(1) 1.342(4) yes
N(1) C(4) 1.394(3) yes
N(2) C(6) 1.393(3) yes
N(2) C(9) 1.331(5) yes
C(1) C(2) 1.405(4) yes
C(1) C(10) 1.492(5) yes
C(2) C(3) 1.388(4) yes
C(2) C(11) 1.503(5) yes
C(3) C(4) 1.428(4) yes
C(3) C(13) 1.494(4) yes
C(4) C(5) 1.384(4) yes
C(5) C(6) 1.397(4) yes
C(6) C(7) 1.408(5) yes
C(7) C(8) 1.393(6) yes
C(7) C(14) 1.503(6) yes
C(8) C(9) 1.406(6) yes
C(8) C(151) 1.498(12) yes
C(8) C(152) 1.675(14) yes
C(9) C(17) 1.490(5) yes
C(11) C(12) 1.491(8) yes
C(151) C(152) 1.20(2) yes
C(151) C(161) 1.559(18) yes
C(151) C(162) 0.687(19) yes
C(152) C(161) 0.793(16) yes
C(152) C(162) 1.44(2) yes
C(161) C(162) 1.42(2) yes
N(1) H(24) 0.804 no
N(2) H(25) 0.800 no
C(5) H(1) 0.930 no
C(10) H(2) 0.960 no
C(10) H(3) 0.960 no
C(10) H(4) 0.960 no
C(11) H(5) 0.970 no
C(11) H(6) 0.970 no
C(12) H(7) 0.960 no
C(12) H(8) 0.960 no
C(12) H(9) 0.960 no
C(13) H(10) 0.960 no
C(13) H(11) 0.960 no
C(13) H(12) 0.960 no
C(14) H(13) 0.960 no
C(14) H(14) 0.960 no
C(14) H(15) 0.960 no
C(17) H(21) 0.960 no
C(17) H(22) 0.960 no
C(17) H(23) 0.960 no
C(151) H(19) 1.212 no
C(151) H(20) 1.072 no
C(152) H(16) 1.108 no
C(152) H(17) 1.014 no
C(161) H(16) 1.021 no
C(161) H(17) 0.766 no
C(161) H(18) 1.041 no
C(162) H(18) 0.664 no
C(162) H(19) 0.992 no
C(162) H(20) 1.146 no

loop_
_geom_contact_atom_site_label_1
_geom_contact_atom_site_label_2
_geom_contact_distance
_geom_contact_site_symmetry_2
Br(1) N(1) 3.304(2) .
Br(1) N(2) 3.305(2) .
N(1) Br(1) 3.304(2) .
N(1) C(12) 3.590(7) 4_455
N(2) Br(1) 3.305(2) .
N(2) C(151) 3.565(18) 3_655
N(2) C(162) 3.50(2) 3_655
C(5) C(11) 3.597(6) 4_555
C(5) C(161) 3.485(12) 3_656
C(9) C(151) 3.577(17) 3_655
C(11) C(5) 3.597(6) 4_455
C(12) N(1) 3.590(7) 4_555
C(151) N(2) 3.565(18) 3_655
C(151) C(9) 3.577(17) 3_655
C(161) C(5) 3.485(12) 3_656
C(162) N(2) 3.50(2) 3_655
Br(1) H(1) 3.516 1_454
Br(1) H(4) 3.147 .
Br(1) H(6) 3.363 4_454
Br(1) H(9) 3.306 4_455
Br(1) H(11) 3.077 1_454
Br(1) H(15) 3.078 1_454
Br(1) H(17) 3.442 3_555
Br(1) H(19) 3.341 3_655
Br(1) H(21) 3.493 3_555
Br(1) H(23) 3.202 .
Br(1) H(24) 2.528 .
Br(1) H(25) 2.525 .
N(1) H(3) 3.192 4_555
N(1) H(4) 3.530 4_555
N(1) H(7) 3.512 4_455
N(1) H(9) 2.820 4_455
N(2) H(9) 3.465 4_455
N(2) H(19) 3.567 3_655
N(2) H(20) 2.986 3_655
C(1) H(4) 3.579 4_555
C(1) H(9) 3.439 4_455
C(2) H(10) 3.122 4_455
C(3) H(10) 3.136 4_455
C(4) H(3) 3.216 4_555
C(4) H(5) 3.355 4_555
C(4) H(7) 3.325 4_455
C(4) H(9) 3.278 4_455
C(4) H(16) 3.591 3_656
C(5) H(3) 3.464 4_555
C(5) H(5) 2.874 4_555
C(5) H(6) 3.499 4_555
C(5) H(7) 3.408 4_455
C(5) H(16) 2.890 3_656
C(5) H(17) 3.313 3_656
C(6) H(5) 3.321 4_555
C(6) H(16) 3.052 3_656
C(6) H(20) 3.355 3_655
C(7) H(16) 3.354 3_656
C(7) H(22) 3.404 3_655
C(8) H(22) 3.541 3_655
C(9) H(20) 3.241 3_655
C(10) H(17) 3.545 2_555
C(10) H(18) 3.463 2_555
C(10) H(20) 3.448 2_555
C(11) H(1) 3.275 4_455
C(11) H(10) 3.453 4_455
C(11) H(22) 3.494 2_555
C(12) H(14) 3.361 2_656
C(12) H(16) 3.188 2_656
C(12) H(21) 3.437 2_555
C(12) H(22) 3.224 2_555
C(12) H(24) 3.512 4_555
C(12) H(25) 3.519 4_555
C(13) H(2) 3.424 4_556
C(13) H(4) 3.543 1_656
C(13) H(10) 3.450 4_455
C(14) H(16) 3.558 3_656
C(14) H(23) 3.539 1_656
C(17) H(8) 2.828 2_545
C(17) H(19) 3.457 3_655
C(17) H(21) 3.163 3_555
C(151) H(3) 3.529 2_545
C(151) H(23) 3.264 3_655
C(151) H(25) 3.563 3_655
C(152) H(1) 3.433 3_656
C(152) H(7) 3.252 2_646
C(152) H(15) 3.044 3_656
C(161) H(1) 3.187 3_656
C(161) H(2) 3.155 2_545
C(161) H(3) 3.389 2_545
C(161) H(7) 2.823 2_646
C(161) H(11) 3.297 3_656
C(161) H(15) 3.320 3_656
C(162) H(2) 3.582 2_545
C(162) H(3) 3.150 2_545
C(162) H(7) 3.299 2_646
C(162) H(23) 3.358 3_655
C(162) H(25) 3.366 3_655
H(1) Br(1) 3.516 1_656
H(1) C(11) 3.275 4_555
H(1) C(152) 3.433 3_656
H(1) C(161) 3.187 3_656
H(1) H(5) 2.737 4_555
H(1) H(6) 2.944 4_555
H(1) H(16) 2.794 3_656
H(1) H(17) 2.828 3_656
H(2) C(13) 3.424 4_454
H(2) C(161) 3.155 2_555
H(2) C(162) 3.582 2_555
H(2) H(4) 3.335 4_555
H(2) H(11) 2.836 4_454
H(2) H(12) 3.124 4_454
H(2) H(17) 2.907 2_555
H(2) H(18) 3.243 2_555
H(2) H(20) 3.385 2_555
H(3) N(1) 3.192 4_455
H(3) C(4) 3.216 4_455
H(3) C(5) 3.464 4_455
H(3) C(151) 3.529 2_555
H(3) C(161) 3.389 2_555
H(3) C(162) 3.150 2_555
H(3) H(17) 3.372 2_555
H(3) H(18) 3.034 2_555
H(3) H(20) 2.702 2_555
H(3) H(22) 3.524 2_555
H(3) H(24) 3.249 4_455
H(4) Br(1) 3.147 .
H(4) N(1) 3.530 4_455
H(4) C(1) 3.579 4_455
H(4) C(13) 3.543 1_454
H(4) H(2) 3.335 4_455
H(4) H(9) 3.566 4_455
H(4) H(10) 3.293 1_454
H(4) H(11) 3.405 1_454
H(4) H(12) 3.346 1_454
H(4) H(12) 3.595 4_454
H(4) H(18) 3.571 2_555
H(5) C(4) 3.355 4_455
H(5) C(5) 2.874 4_455
H(5) C(6) 3.321 4_455
H(5) H(1) 2.737 4_455
H(5) H(13) 3.251 4_455
H(5) H(20) 3.481 2_555
H(5) H(22) 2.851 2_555
H(6) Br(1) 3.363 4_556
H(6) C(5) 3.499 4_455
H(6) H(1) 2.944 4_455
H(6) H(10) 3.026 4_455
H(6) H(11) 3.539 4_455
H(6) H(13) 3.313 4_455
H(6) H(18) 3.584 2_656
H(6) H(19) 3.358 2_656
H(7) N(1) 3.512 4_555
H(7) C(4) 3.325 4_555
H(7) C(5) 3.408 4_555
H(7) C(152) 3.252 2_656
H(7) C(161) 2.823 2_656
H(7) C(162) 3.299 2_656
H(7) H(14) 3.071 2_656
H(7) H(16) 2.333 2_656
H(7) H(17) 3.405 2_656
H(7) H(18) 2.831 2_656
H(7) H(19) 2.993 2_656
H(7) H(24) 3.600 4_555
H(8) C(17) 2.828 2_555
H(8) H(13) 3.304 4_455
H(8) H(14) 2.768 2_656
H(8) H(16) 3.291 2_656
H(8) H(21) 2.643 2_555
H(8) H(22) 2.476 2_555
H(8) H(23) 2.897 2_555
H(8) H(25) 3.382 4_555
H(9) Br(1) 3.306 4_555
H(9) N(1) 2.820 4_555
H(9) N(2) 3.465 4_555
H(9) C(1) 3.439 4_555
H(9) C(4) 3.278 4_555
H(9) H(4) 3.566 4_555
H(9) H(21) 3.420 2_555
H(9) H(22) 3.442 2_555
H(9) H(24) 2.665 4_555
H(9) H(25) 3.003 4_555
H(10) C(2) 3.122 4_555
H(10) C(3) 3.136 4_555
H(10) C(11) 3.453 4_555
H(10) C(13) 3.450 4_555
H(10) H(4) 3.293 1_656
H(10) H(6) 3.026 4_555
H(10) H(11) 3.543 4_555
H(10) H(12) 3.098 4_555
H(11) Br(1) 3.077 1_656
H(11) C(161) 3.297 3_656
H(11) H(2) 2.836 4_556
H(11) H(4) 3.405 1_656
H(11) H(6) 3.539 4_555
H(11) H(10) 3.543 4_455
H(11) H(16) 3.558 3_656
H(11) H(17) 2.900 3_656
H(12) H(2) 3.124 4_556
H(12) H(4) 3.346 1_656
H(12) H(4) 3.595 4_556
H(12) H(10) 3.098 4_455
H(12) H(18) 3.383 2_656
H(13) H(5) 3.251 4_555
H(13) H(6) 3.313 4_555
H(13) H(8) 3.304 4_555
H(13) H(13) 2.874 3_756
H(13) H(14) 3.514 3_756
H(13) H(19) 3.565 3_756
H(13) H(22) 3.333 3_655
H(13) H(23) 3.340 1_656
H(13) H(23) 3.221 3_655
H(14) C(12) 3.361 2_646
H(14) H(7) 3.071 2_646
H(14) H(8) 2.768 2_646
H(14) H(13) 3.514 3_756
H(14) H(23) 3.329 1_656
H(15) Br(1) 3.078 1_656
H(15) C(152) 3.044 3_656
H(15) C(161) 3.320 3_656
H(15) H(16) 2.965 3_656
H(15) H(17) 2.791 3_656
H(15) H(23) 3.363 1_656
H(16) C(4) 3.591 3_656
H(16) C(5) 2.890 3_656
H(16) C(6) 3.052 3_656
H(16) C(7) 3.354 3_656
H(16) C(12) 3.188 2_646
H(16) C(14) 3.558 3_656
H(16) H(1) 2.794 3_656
H(16) H(7) 2.333 2_646
H(16) H(8) 3.291 2_646
H(16) H(11) 3.558 3_656
H(16) H(15) 2.965 3_656
H(17) Br(1) 3.442 3_555
H(17) C(5) 3.313 3_656
H(17) C(10) 3.545 2_545
H(17) H(1) 2.828 3_656
H(17) H(2) 2.907 2_545
H(17) H(3) 3.372 2_545
H(17) H(7) 3.405 2_646
H(17) H(11) 2.900 3_656
H(17) H(15) 2.791 3_656
H(18) C(10) 3.463 2_545
H(18) H(2) 3.243 2_545
H(18) H(3) 3.034 2_545
H(18) H(4) 3.571 2_545
H(18) H(6) 3.584 2_646
H(18) H(7) 2.831 2_646
H(18) H(12) 3.383 2_646
H(19) Br(1) 3.341 3_655
H(19) N(2) 3.567 3_655
H(19) C(17) 3.457 3_655
H(19) H(6) 3.358 2_646
H(19) H(7) 2.993 2_646
H(19) H(13) 3.565 3_756
H(19) H(23) 2.741 3_655
H(19) H(25) 3.329 3_655
H(20) N(2) 2.986 3_655
H(20) C(6) 3.355 3_655
H(20) C(9) 3.241 3_655
H(20) C(10) 3.448 2_545
H(20) H(2) 3.385 2_545
H(20) H(3) 2.702 2_545
H(20) H(5) 3.481 2_545
H(20) H(23) 3.507 3_655
H(20) H(25) 3.078 3_655
H(21) Br(1) 3.493 3_555
H(21) C(12) 3.437 2_545
H(21) C(17) 3.163 3_555
H(21) H(8) 2.643 2_545
H(21) H(9) 3.420 2_545
H(21) H(21) 2.477 3_555
H(21) H(23) 3.170 3_555
H(21) H(25) 3.364 3_555
H(22) C(7) 3.404 3_655
H(22) C(8) 3.541 3_655
H(22) C(11) 3.494 2_545
H(22) C(12) 3.224 2_545
H(22) H(3) 3.524 2_545
H(22) H(5) 2.851 2_545
H(22) H(8) 2.476 2_545
H(22) H(9) 3.442 2_545
H(22) H(13) 3.333 3_655
H(23) Br(1) 3.202 .
H(23) C(14) 3.539 1_454
H(23) C(151) 3.264 3_655
H(23) C(162) 3.358 3_655
H(23) H(8) 2.897 2_545
H(23) H(13) 3.340 1_454
H(23) H(13) 3.221 3_655
H(23) H(14) 3.329 1_454
H(23) H(15) 3.363 1_454
H(23) H(19) 2.741 3_655
H(23) H(20) 3.507 3_655
H(23) H(21) 3.170 3_555
H(24) Br(1) 2.528 .
H(24) C(12) 3.512 4_455
H(24) H(3) 3.249 4_555
H(24) H(7) 3.600 4_455
H(24) H(9) 2.665 4_455
H(25) Br(1) 2.525 .
H(25) C(12) 3.519 4_455
H(25) C(151) 3.563 3_655
H(25) C(162) 3.366 3_655
H(25) H(8) 3.382 4_455
H(25) H(9) 3.003 4_455
H(25) H(19) 3.329 3_655
H(25) H(20) 3.078 3_655
H(25) H(21) 3.364 3_555

loop_
_geom_torsion_atom_site_label_1
_geom_torsion_atom_site_label_2
_geom_torsion_atom_site_label_3
_geom_torsion_atom_site_label_4
_geom_torsion
C(1) N(1) C(4) C(3) -0.5(5)
C(1) N(1) C(4) C(5) -179.2(4)
C(4) N(1) C(1) C(2) -0.2(4)
C(4) N(1) C(1) C(10) 178.6(4)
C(6) N(2) C(9) C(8) -0.8(6)
C(6) N(2) C(9) C(17) 179.8(4)
C(9) N(2) C(6) C(5) -180.0(4)
C(9) N(2) C(6) C(7) -0.2(5)
N(1) C(1) C(2) C(3) 0.8(5)
N(1) C(1) C(2) C(11) 179.8(4)
C(10) C(1) C(2) C(3) -177.8(5)
C(10) C(1) C(2) C(11) 1.1(9)
C(1) C(2) C(3) C(4) -1.2(5)
C(1) C(2) C(3) C(13) 179.9(3)
C(1) C(2) C(11) C(12) -96.7(5)
C(3) C(2) C(11) C(12) 82.0(6)
C(11) C(2) C(3) C(4) 180.0(4)
C(11) C(2) C(3) C(13) 1.0(8)
C(2) C(3) C(4) N(1) 1.0(5)
C(2) C(3) C(4) C(5) 179.7(4)
C(13) C(3) C(4) N(1) -180.0(4)
C(13) C(3) C(4) C(5) -1.3(8)
N(1) C(4) C(5) C(6) -4.6(8)
C(3) C(4) C(5) C(6) 176.9(5)
C(4) C(5) C(6) N(2) -4.5(8)
C(4) C(5) C(6) C(7) 175.8(5)
N(2) C(6) C(7) C(8) 1.1(6)
N(2) C(6) C(7) C(14) -178.3(6)
C(5) C(6) C(7) C(8) -179.1(5)
C(5) C(6) C(7) C(14) 1.5(9)
C(6) C(7) C(8) C(9) -1.6(7)
C(6) C(7) C(8) C(151) 159.2(9)
C(6) C(7) C(8) C(152) -147.5(7)
C(14) C(7) C(8) C(9) 177.8(6)
C(14) C(7) C(8) C(151) -21.4(14)
C(14) C(7) C(8) C(152) 31.9(11)
C(7) C(8) C(9) N(2) 1.5(7)
C(7) C(8) C(9) C(17) -179.1(6)
C(7) C(8) C(151) C(152) 98.1(10)
C(7) C(8) C(151) C(161) 97.7(10)
C(7) C(8) C(151) C(162) 56(11)
C(7) C(8) C(152) C(151) -113.1(9)
C(7) C(8) C(152) C(161) -110(3)
C(7) C(8) C(152) C(162) -109.3(8)
C(9) C(8) C(151) C(152) -103.8(9)
C(9) C(8) C(151) C(161) -104.2(9)
C(9) C(8) C(151) C(162) -146(10)
C(151) C(8) C(9) N(2) -160.3(9)
C(151) C(8) C(9) C(17) 19.0(13)
C(9) C(8) C(152) C(151) 106.0(9)
C(9) C(8) C(152) C(161) 109(3)
C(9) C(8) C(152) C(162) 109.8(9)
C(152) C(8) C(9) N(2) 146.9(8)
C(152) C(8) C(9) C(17) -33.8(12)
C(151) C(8) C(152) C(161) 3(3)
C(151) C(8) C(152) C(162) 3.9(8)
C(152) C(8) C(151) C(161) -0.5(5)
C(152) C(8) C(151) C(162) -42(10)
C(8) C(151) C(152) C(161) -179.1(11)
C(8) C(151) C(152) C(162) -171.8(16)
C(8) C(151) C(161) C(152) 0.9(11)
C(8) C(151) C(161) C(162) -171.1(18)
C(8) C(151) C(162) C(152) 41(10)
C(8) C(151) C(162) C(161) 45(10)
C(152) C(151) C(161) C(162) -172(2)
C(161) C(151) C(152) C(8) 179.1(11)
C(161) C(151) C(152) C(162) 7.3(18)
C(152) C(151) C(162) C(161) 4.0(10)
C(162) C(151) C(152) C(8) 171.8(16)
C(162) C(151) C(152) C(161) -7.3(18)
C(161) C(151) C(162) C(152) -4.0(10)
C(162) C(151) C(161) C(152) 172(2)
C(8) C(152) C(161) C(151) -2(2)
C(8) C(152) C(161) C(162) 1(3)
C(8) C(152) C(162) C(151) -7.1(14)
C(8) C(152) C(162) C(161) -179.6(11)
C(151) C(152) C(161) C(162) 3.6(9)
C(151) C(152) C(162) C(161) -172.5(18)
C(161) C(152) C(162) C(151) 172.5(18)
C(162) C(152) C(161) C(151) -3.6(9)
C(151) C(161) C(162) C(152) 6.2(15)
C(152) C(161) C(162) C(151) -6.2(15)
